data_4075919
loop_
_publ_author_name
'Bruce, Michael I.'
'Costuas, Karine'
'Davin, Thomas'
'Ellis, Benjamin G.'
'Halet, Jean-Fran\,cois'
'Lapinte, Claude'
'Low, Paul J.'
'Smith, Mark E.'
'Skelton, Brian W.'
'Toupet, Loic'
'White, Allan H.'

_publ_section_title
;
 Iron versus Ruthenium:&#x00A0; Dramatic Changes in Electronic Structure
 Result from Replacement of One Fe by Ru in
 [{Cp*(dppe)Fe}-CC-CC-{Fe(dppe)Cp*}]n+(n= 0, 1, 2)
;
_journal_issue 16
_journal_name_full Organometallics
_journal_page_first 3864
_journal_paper_doi 10.1021/om050293a
_journal_volume 24
_journal_year 2005
_chemical_formula_moiety 'C76 H78 Fe P4 Ru1, F6 P'
_chemical_formula_sum 'C76 H78 F6 Fe P5 Ru'
_chemical_formula_weight 1417.24
_space_group_IT_number 14
_symmetry_cell_setting monoclinic
_symmetry_space_group_name_Hall '-P 2yn'
_symmetry_space_group_name_H-M 'P 1 21/n 1'
_cell_angle_alpha 90.00000
_cell_angle_beta 90.503(2)
_cell_angle_gamma 90.00000
_cell_formula_units_Z 2
_cell_length_a 8.5154(5)
_cell_length_b 20.0700(10)
_cell_length_c 19.3160(10)
_cell_measurement_reflns_used 8192
_cell_measurement_temperature 150(2)
_cell_measurement_theta_max 28.3
_cell_measurement_theta_min 2.4
_cell_volume 3301.1(3)
_computing_cell_refinement 'Siemens SAINT (Siemens, 1995)'
_computing_data_collection 'Siemens SMART (Siemens, 1995)'
_computing_data_reduction 'xtal ADDREF SORTRF'
_computing_molecular_graphics xtal
_computing_publication_material 'xtal BONDLA CIFIO'
_computing_structure_refinement 'xtal CRYLSQ'
_computing_structure_solution xtal
_diffrn_ambient_temperature 150(2)
_diffrn_measured_fraction_theta_full 1.0
_diffrn_measured_fraction_theta_max 1.0
_diffrn_measurement_device_type
;
Bruker SMART CCD diffractometer
;
_diffrn_measurement_method '\w scans'
_diffrn_radiation_detector 'CCD area detector'
_diffrn_radiation_monochromator graphite
_diffrn_radiation_source 'sealed tube'
_diffrn_radiation_type 'Mo K\a'
_diffrn_radiation_wavelength .71073
_diffrn_reflns_av_R_equivalents .062
_diffrn_reflns_av_sigmaI/netI .065
_diffrn_reflns_limit_h_max 11
_diffrn_reflns_limit_h_min -11
_diffrn_reflns_limit_k_max 28
_diffrn_reflns_limit_k_min -28
_diffrn_reflns_limit_l_max 27
_diffrn_reflns_limit_l_min -27
_diffrn_reflns_number 60244
_diffrn_reflns_theta_full 29.83
_diffrn_reflns_theta_max 29.83
_diffrn_reflns_theta_min 1.46
_diffrn_standards_decay_% 0
_diffrn_standards_number 0
_exptl_absorpt_coefficient_mu .631
_exptl_absorpt_correction_T_max .83
_exptl_absorpt_correction_T_min .67
_exptl_absorpt_correction_type multi-scan
_exptl_absorpt_process_details
;
 SADABS; Sheldrick, 1996
;
_exptl_crystal_colour dark_red
_exptl_crystal_density_diffrn 1.426
_exptl_crystal_density_method 'not measured'
_exptl_crystal_description plate
_exptl_crystal_F_000 1466
_exptl_crystal_size_max .2
_exptl_crystal_size_mid .15
_exptl_crystal_size_min .08
_refine_diff_density_max 1.238
_refine_diff_density_min -.516
_refine_ls_extinction_method none
_refine_ls_goodness_of_fit_all 1.066
_refine_ls_goodness_of_fit_ref 1.14
_refine_ls_hydrogen_treatment refall
_refine_ls_matrix_type full
_refine_ls_number_constraints 0
_refine_ls_number_parameters 554
_refine_ls_number_reflns 7266
_refine_ls_number_restraints 0
_refine_ls_R_factor_all .055
_refine_ls_R_factor_gt .038
_refine_ls_shift/su_max .036
_refine_ls_shift/su_mean .003
_refine_ls_structure_factor_coef F
_refine_ls_weighting_scheme calc
_refine_ls_wR_factor_all .049
_refine_ls_wR_factor_ref .046
_reflns_d_resolution_high .714
_reflns_d_resolution_low 13.878
_reflns_Friedel_coverage 0
_reflns_limit_h_max 11
_reflns_limit_h_min 0
_reflns_limit_k_max 28
_reflns_limit_k_min 0
_reflns_limit_l_max 27
_reflns_limit_l_min -26
_reflns_number_gt 7266
_reflns_number_total 9470
_reflns_threshold_expression 'F    > 4.00 sig(F   )'
_cod_data_source_file om050293asi20050418_054435.cif
_cod_data_source_block 7(PF6)
_cod_original_sg_symbol_Hall -p_2yn
_cod_original_sg_symbol_H-M P_1_21/n_1
_cod_original_formula_sum 'C76 H78 F6 Fe1 P5 Ru1'
_cod_database_code 4075919

loop_
_symmetry_equiv_pos_as_xyz
+x,+y,+z
1/2-x,1/2+y,1/2-z
-x,-y,-z
1/2+x,1/2-y,1/2+z

loop_
_atom_site_label
_atom_site_fract_x
_atom_site_fract_y
_atom_site_fract_z
_atom_site_U_iso_or_equiv
_atom_site_adp_type
_atom_site_occupancy
Ru .59268(2) .682818(11) .517693(11) .01556(10) Uani .50000
Fe .59268(2) .682818(11) .517693(11) .01556(10) Uani .50000
P1 .41675(7) .70299(3) .43367(3) .0187(3) Uani 1.00000
C111 .3843(3) .78835(12) .40271(11) .0225(11) Uani 1.00000
C112 .2714(3) .80275(14) .35178(13) .0293(13) Uani 1.00000
C113 .2386(4) .86859(16) .33504(15) .0386(15) Uani 1.00000
C114 .3182(4) .92013(15) .36693(15) .0419(16) Uani 1.00000
C115 .4311(4) .90659(14) .41640(15) .0365(15) Uani 1.00000
C116 .4633(3) .84073(13) .43424(12) .0261(12) Uani 1.00000
C121 .4217(3) .65543(12) .35335(11) .0226(11) Uani 1.00000
C122 .3394(3) .59610(14) .34539(13) .0310(13) Uani 1.00000
C123 .3416(4) .56206(15) .28271(15) .0370(15) Uani 1.00000
C124 .4277(4) .58598(15) .22779(13) .0352(14) Uani 1.00000
C125 .5153(4) .64309(14) .23610(13) .0350(14) Uani 1.00000
C126 .5109(3) .67797(13) .29793(13) .0295(12) Uani 1.00000
C10 .2230(3) .68369(13) .46975(12) .0218(10) Uani 1.00000
C20 .2088(3) .72326(13) .53658(12) .0229(11) Uani 1.00000
P2 .39417(7) .71531(3) .58756(3) .0180(3) Uani 1.00000
C211 .4067(3) .79510(12) .63391(12) .0223(11) Uani 1.00000
C212 .3616(3) .85523(12) .60343(13) .0291(13) Uani 1.00000
C213 .3793(4) .91488(14) .63892(16) .0397(16) Uani 1.00000
C214 .4443(4) .91566(15) .70454(17) .0444(17) Uani 1.00000
C215 .4896(4) .85668(15) .73554(15) .0387(15) Uani 1.00000
C216 .4699(3) .79680(13) .70088(13) .0290(12) Uani 1.00000
C221 .3355(3) .66044(11) .65905(11) .0214(10) Uani 1.00000
C222 .4084(3) .60040(14) .67210(14) .0348(14) Uani 1.00000
C223 .3620(4) .56190(16) .72828(18) .053(2) Uani 1.00000
C224 .2425(4) .58324(15) .77104(16) .0413(16) Uani 1.00000
C225 .1667(3) .64192(13) .75751(13) .0302(13) Uani 1.00000
C226 .2140(3) .68060(13) .70224(12) .0266(12) Uani 1.00000
C1 .5189(3) .59447(12) .51066(11) .0220(11) Uani 1.00000
C2 .5045(3) .53339(11) .50351(12) .0235(5) Uiso 1.00000
C01 .8212(3) .65754(13) .47614(12) .0253(11) Uani 1.00000
C011 .8466(4) .60958(17) .41734(17) .0380(16) Uani 1.00000
C02 .8060(3) .72823(12) .47188(12) .0247(11) Uani 1.00000
C021 .8303(4) .76908(17) .40817(16) .0358(15) Uani 1.00000
C03 .7873(3) .75394(12) .54026(12) .0250(11) Uani 1.00000
C031 .7910(4) .82536(15) .56152(18) .0363(15) Uani 1.00000
C04 .7933(3) .69829(12) .58738(12) .0246(11) Uani 1.00000
C041 .7957(4) .7022(2) .66477(14) .0400(16) Uani 1.00000
C05 .8187(3) .63934(12) .54809(13) .0262(12) Uani 1.00000
C051 .8515(4) .57172(15) .5772(2) .0402(16) Uani 1.00000
P .50001 .49999 1.00000 .0533(7) Uani 1.00000
F1 .4379(3) .42515(12) 1.00284(15) .0890(17) Uani 1.00000
F2 .6753(3) .47812(15) 1.0071(2) .136(3) Uani 1.00000
F3 .5185(5) .49143(18) .92098(15) .146(3) Uani 1.00000
H112 .220(3) .7706(12) .3327(12) .011(6) Uiso 1.00000
H113 .162(4) .8763(18) .3069(18) .055(10) Uiso 1.00000
H114 .299(4) .9635(18) .3580(18) .056(10) Uiso 1.00000
H115 .477(4) .9395(16) .4374(16) .042(9) Uiso 1.00000
H116 .536(3) .8317(14) .4658(15) .031(8) Uiso 1.00000
H122 .274(4) .5796(15) .3781(15) .038(8) Uiso 1.00000
H123 .292(4) .5198(17) .2797(16) .045(9) Uiso 1.00000
H124 .424(4) .5628(16) .1890(17) .045(9) Uiso 1.00000
H125 .579(4) .6595(16) .1987(17) .047(9) Uiso 1.00000
H126 .575(4) .7150(17) .3027(17) .049(10) Uiso 1.00000
H10a .147(3) .6932(14) .4387(15) .030(7) Uiso 1.00000
H10b .220(3) .6351(15) .4798(14) .032(8) Uiso 1.00000
H20a .115(3) .7107(13) .5642(13) .022(7) Uiso 1.00000
H20b .191(3) .7673(14) .5299(13) .023(7) Uiso 1.00000
H212 .318(3) .8549(13) .5580(14) .026(7) Uiso 1.00000
H213 .348(4) .9542(17) .6175(16) .044(9) Uiso 1.00000
H214 .455(4) .9594(17) .7268(16) .046(9) Uiso 1.00000
H215 .540(4) .8556(17) .7799(18) .053(10) Uiso 1.00000
H216 .494(3) .7553(13) .7236(13) .022(6) Uiso 1.00000
H222 .493(3) .5852(14) .6424(14) .032(7) Uiso 1.00000
H223 .410(5) .525(2) .737(2) .070(12) Uiso 1.00000
H224 .215(4) .5609(17) .8038(18) .051(10) Uiso 1.00000
H225 .079(3) .6571(14) .7877(14) .027(7) Uiso 1.00000
H226 .160(3) .7193(14) .6937(14) .027(7) Uiso 1.00000
H011a .799(4) .5668(19) .4281(18) .056(10) Uiso 1.00000
H011b .963(4) .5971(15) .4116(15) .036(8) Uiso 1.00000
H011c .811(4) .624(2) .378(2) .064(12) Uiso 1.00000
H021a .928(5) .784(2) .407(2) .084(14) Uiso 1.00000
H021b .767(4) .8027(17) .4075(17) .044(10) Uiso 1.00000
H021c .814(4) .7423(19) .366(2) .061(11) Uiso 1.00000
H031a .900(4) .8360(15) .5735(15) .035(8) Uiso 1.00000
H031b .717(4) .8336(17) .5975(18) .049(10) Uiso 1.00000
H031c .771(4) .8509(19) .528(2) .062(12) Uiso 1.00000
H041a .887(6) .691(2) .680(2) .090(15) Uiso 1.00000
H041b .711(5) .6745(18) .6861(19) .061(11) Uiso 1.00000
H041c .764(4) .750(2) .6808(18) .062(11) Uiso 1.00000
H051a .800(5) .565(2) .624(2) .077(13) Uiso 1.00000
H051b .957(5) .5671(18) .5861(19) .062(11) Uiso 1.00000
H051c .817(4) .5383(17) .5485(17) .047(10) Uiso 1.00000

loop_
_atom_site_aniso_label
_atom_site_aniso_U_11
_atom_site_aniso_U_22
_atom_site_aniso_U_33
_atom_site_aniso_U_12
_atom_site_aniso_U_13
_atom_site_aniso_U_23
Ru .01543(10) .01565(10) .01562(10) -.00115(9) .00110(7) .00040(8)
Fe .01543(10) .01565(10) .01562(10) -.00115(9) .00110(7) .00040(8)
P1 .0191(3) .0210(3) .0161(3) .0000(2) .0012(2) .0001(2)
C111 .0235(11) .0270(12) .0170(10) .0045(9) .0060(8) .0021(9)
C112 .0312(13) .0367(15) .0201(11) .0061(11) .0006(9) .0018(10)
C113 .0423(16) .0464(17) .0272(13) .0217(13) .0013(12) .0098(12)
C114 .060(2) .0314(15) .0340(14) .0202(14) .0147(13) .0083(12)
C115 .0517(17) .0272(14) .0309(14) .0025(13) .0112(12) .0025(11)
C116 .0301(12) .0271(12) .0210(11) .0033(10) .0048(9) .0022(9)
C121 .0238(11) .0257(11) .0183(10) .0047(9) -.0006(8) -.0010(9)
C122 .0350(14) .0312(13) .0267(12) -.0031(11) .0031(10) -.0048(10)
C123 .0422(15) .0335(15) .0353(15) -.0014(12) -.0023(12) -.0125(12)
C124 .0481(16) .0359(15) .0215(12) .0141(13) -.0049(11) -.0078(11)
C125 .0490(16) .0336(14) .0224(12) .0073(12) .0069(11) .0009(10)
C126 .0370(13) .0278(13) .0238(11) -.0007(11) .0048(10) -.0007(10)
C10 .0173(10) .0275(12) .0206(10) -.0009(9) .0000(8) .0003(9)
C20 .0194(11) .0274(12) .0218(11) .0040(9) .0015(8) -.0005(9)
P2 .0204(3) .0182(3) .0155(2) .0005(2) .0024(2) .0003(2)
C211 .0251(11) .0210(10) .0211(10) -.0012(9) .0064(9) -.0019(8)
C212 .0388(14) .0230(12) .0257(12) .0005(10) .0075(10) .0021(9)
C213 .0542(18) .0209(13) .0443(16) .0019(12) .0116(14) -.0013(12)
C214 .059(2) .0272(14) .0467(17) -.0075(14) .0064(15) -.0147(13)
C215 .0445(16) .0401(16) .0316(14) -.0088(13) .0017(12) -.0123(12)
C216 .0317(13) .0289(13) .0264(12) -.0019(10) .0024(10) -.0030(10)
C221 .0240(11) .0204(10) .0198(10) -.0035(9) .0015(8) .0014(8)
C222 .0420(15) .0291(13) .0334(14) .0082(12) .0149(12) .0084(11)
C223 .068(2) .0354(16) .055(2) .0217(16) .0268(17) .0246(15)
C224 .0520(18) .0362(16) .0360(15) .0005(13) .0186(13) .0159(12)
C225 .0328(13) .0329(14) .0250(12) -.0039(11) .0087(10) .0017(10)
C226 .0297(12) .0243(11) .0260(11) .0030(10) .0076(9) .0026(10)
C1 .0197(11) .0276(12) .0187(10) .0009(9) .0005(8) .0007(9)
C01 .0188(10) .0301(12) .0269(12) -.0011(9) .0036(9) -.0033(10)
C011 .0317(14) .0412(17) .0412(17) .0004(13) .0094(13) -.0133(13)
C02 .0196(10) .0293(12) .0252(11) -.0031(9) .0028(9) .0057(9)
C021 .0279(14) .0452(17) .0345(15) -.0011(13) .0075(11) .0146(13)
C03 .0208(11) .0246(12) .0297(12) -.0045(9) -.0000(9) -.0011(9)
C031 .0317(14) .0288(14) .0483(17) -.0083(11) -.0009(13) -.0075(13)
C04 .0202(10) .0307(13) .0230(11) -.0034(9) -.0026(9) .0021(9)
C041 .0311(14) .066(2) .0223(12) -.0015(14) -.0052(11) .0015(13)
C05 .0195(11) .0274(12) .0316(12) .0016(9) .0013(9) .0050(10)
C051 .0328(15) .0306(15) .057(2) .0050(12) -.0035(14) .0128(14)
P .0576(8) .0475(7) .0552(7) -.0125(6) .0283(6) -.0262(6)
F1 .0928(18) .0555(14) .120(2) -.0268(13) .0536(16) -.0373(14)
F2 .0691(18) .078(2) .262(5) -.0017(15) .010(2) -.056(3)
F3 .227(4) .141(3) .0724(18) -.092(3) .067(2) -.048(2)

loop_
_atom_type_symbol
_atom_type_oxidation_number
_atom_type_number_in_cell
_atom_type_scat_dispersion_real
_atom_type_scat_dispersion_imag
_atom_type_scat_source
C 0 152 .002 .002 'Int Tables Vol IV Tables 2.2B and 2.3.1'
H 0 156 0 0 'Int Tables Vol IV Tables 2.2B and 2.3.1'
F 0 12 .014 .01 'Int Tables Vol IV Tables 2.2B and 2.3.1'
Fe 0 2 .301 .845 'Int Tables Vol IV Tables 2.2B and 2.3.1'
P 0 10 .09 .095 'Int Tables Vol IV Tables 2.2B and 2.3.1'
Ru 0 2 -1.42 .836 'Int Tables Vol IV Tables 2.2B and 2.3.1'

loop_
_geom_angle_atom_site_label_1
_geom_angle_atom_site_label_2
_geom_angle_atom_site_label_3
_geom_angle_site_symmetry_1
_geom_angle_site_symmetry_3
_geom_angle
P1 Ru P2 . . 83.21(2)
P1 Ru C1 . . 84.11(7)
P1 Ru C01 . . 111.77(7)
P1 Ru C02 . . 100.46(6)
P1 Ru C03 . . 121.24(6)
P1 Ru C04 . . 159.30(7)
P1 Ru C05 . . 148.09(7)
P2 Ru C1 . . 93.66(7)
P2 Ru C01 . . 164.17(7)
P2 Ru C02 . . 137.30(7)
P2 Ru C03 . . 104.86(6)
P2 Ru C04 . . 100.08(6)
P2 Ru C05 . . 127.82(7)
C1 Ru C01 . . 93.02(9)
C1 Ru C02 . . 129.02(9)
C1 Ru C03 . . 149.71(9)
C1 Ru C04 . . 115.82(10)
C1 Ru C05 . . 86.32(9)
C01 Ru C02 . . 37.87(9)
C01 Ru C03 . . 63.54(9)
C01 Ru C04 . . 64.10(9)
C01 Ru C05 . . 38.49(9)
C02 Ru C03 . . 37.44(9)
C02 Ru C04 . . 63.28(9)
C02 Ru C05 . . 63.29(9)
C03 Ru C04 . . 38.10(9)
C03 Ru C05 . . 63.39(9)
C04 Ru C05 . . 37.96(9)
P1 Fe P2 . . 83.21(2)
P1 Fe C1 . . 84.11(7)
P1 Fe C01 . . 111.77(7)
P1 Fe C02 . . 100.46(6)
P1 Fe C03 . . 121.24(6)
P1 Fe C04 . . 159.30(7)
P1 Fe C05 . . 148.09(7)
P2 Fe C1 . . 93.66(7)
P2 Fe C01 . . 164.17(7)
P2 Fe C02 . . 137.30(7)
P2 Fe C03 . . 104.86(6)
P2 Fe C04 . . 100.08(6)
P2 Fe C05 . . 127.82(7)
C1 Fe C01 . . 93.02(9)
C1 Fe C02 . . 129.02(9)
C1 Fe C03 . . 149.71(9)
C1 Fe C04 . . 115.82(10)
C1 Fe C05 . . 86.32(9)
C01 Fe C02 . . 37.87(9)
C01 Fe C03 . . 63.54(9)
C01 Fe C04 . . 64.10(9)
C01 Fe C05 . . 38.49(9)
C02 Fe C03 . . 37.44(9)
C02 Fe C04 . . 63.28(9)
C02 Fe C05 . . 63.29(9)
C03 Fe C04 . . 38.10(9)
C03 Fe C05 . . 63.39(9)
C04 Fe C05 . . 37.96(9)
Ru P1 C111 . . 120.24(8)
Ru P1 C121 . . 120.18(8)
Ru P1 C10 . . 106.53(8)
Fe P1 C111 . . 120.24(8)
Fe P1 C121 . . 120.18(8)
Fe P1 C10 . . 106.53(8)
C111 P1 C121 . . 102.48(10)
C111 P1 C10 . . 100.81(11)
C121 P1 C10 . . 103.88(11)
P1 C111 C112 . . 121.50(19)
P1 C111 C116 . . 119.61(17)
C112 C111 C116 . . 118.7(2)
C111 C112 C113 . . 119.7(2)
C111 C112 H112 . . 119.4(16)
C113 C112 H112 . . 120.8(16)
C112 C113 C114 . . 120.9(3)
C112 C113 H113 . . 118(2)
C114 C113 H113 . . 121(2)
C113 C114 C115 . . 120.0(3)
C113 C114 H114 . . 123(2)
C115 C114 H114 . . 117(2)
C114 C115 C116 . . 119.6(3)
C114 C115 H115 . . 119(2)
C116 C115 H115 . . 122(2)
C111 C116 C115 . . 121.2(2)
C111 C116 H116 . . 118.8(19)
C115 C116 H116 . . 120.0(19)
P1 C121 C122 . . 121.85(18)
P1 C121 C126 . . 120.05(18)
C122 C121 C126 . . 118.1(2)
C121 C122 C123 . . 120.5(2)
C121 C122 H122 . . 123(2)
C123 C122 H122 . . 116(2)
C122 C123 C124 . . 120.6(3)
C122 C123 H123 . . 118.9(19)
C124 C123 H123 . . 120.2(19)
C123 C124 C125 . . 119.4(3)
C123 C124 H124 . . 117(2)
C125 C124 H124 . . 124(2)
C124 C125 C126 . . 120.2(3)
C124 C125 H125 . . 120(2)
C126 C125 H125 . . 119(2)
C121 C126 C125 . . 121.2(2)
C121 C126 H126 . . 121(2)
C125 C126 H126 . . 118(2)
P1 C10 C20 . . 106.85(16)
P1 C10 H10a . . 110.4(18)
P1 C10 H10b . . 108.0(16)
C20 C10 H10a . . 113.0(18)
C20 C10 H10b . . 110.1(16)
H10a C10 H10b . . 108(2)
C10 C20 P2 . . 109.34(16)
C10 C20 H20a . . 113.1(15)
C10 C20 H20b . . 113.8(16)
P2 C20 H20a . . 112.1(15)
P2 C20 H20b . . 107.2(16)
H20a C20 H20b . . 101(2)
Ru P2 C20 . . 110.07(8)
Ru P2 C211 . . 120.01(8)
Ru P2 C221 . . 118.91(8)
Fe P2 C20 . . 110.07(8)
Fe P2 C211 . . 120.01(8)
Fe P2 C221 . . 118.91(8)
C20 P2 C211 . . 103.22(11)
C20 P2 C221 . . 102.36(10)
C211 P2 C221 . . 99.85(10)
P2 C211 C212 . . 122.26(18)
P2 C211 C216 . . 119.52(19)
C212 C211 C216 . . 118.2(2)
C211 C212 C213 . . 120.7(2)
C211 C212 H212 . . 119.1(16)
C213 C212 H212 . . 120.2(16)
C212 C213 C214 . . 120.3(3)
C212 C213 H213 . . 119(2)
C214 C213 H213 . . 121(2)
C213 C214 C215 . . 119.8(3)
C213 C214 H214 . . 116.6(19)
C215 C214 H214 . . 123.5(19)
C214 C215 C216 . . 120.2(3)
C214 C215 H215 . . 122(2)
C216 C215 H215 . . 118(2)
C211 C216 C215 . . 120.9(3)
C211 C216 H216 . . 118.7(15)
C215 C216 H216 . . 120.4(15)
P2 C221 C222 . . 122.44(19)
P2 C221 C226 . . 118.90(18)
C222 C221 C226 . . 118.7(2)
C221 C222 C223 . . 119.8(3)
C221 C222 H222 . . 120.0(17)
C223 C222 H222 . . 120.2(17)
C222 C223 C224 . . 120.6(3)
C222 C223 H223 . . 120(3)
C224 C223 H223 . . 120(3)
C223 C224 C225 . . 120.0(3)
C223 C224 H224 . . 121(2)
C225 C224 H224 . . 119(2)
C224 C225 C226 . . 119.4(3)
C224 C225 H225 . . 120.3(16)
C226 C225 H225 . . 120.2(16)
C221 C226 C225 . . 121.4(2)
C221 C226 H226 . . 120.9(17)
C225 C226 H226 . . 117.7(17)
Ru C1 C2 . . 166.1(2)
Fe C1 C2 . . 166.1(2)
C1 C2 C2 . '3 666' 177.5(3)
Ru C01 C011 . . 124.26(17)
Ru C01 C02 . . 73.03(13)
Ru C01 C05 . . 71.40(13)
Fe C01 C011 . . 124.26(17)
Fe C01 C02 . . 73.03(13)
Fe C01 C05 . . 71.40(13)
C011 C01 C02 . . 127.3(2)
C011 C01 C05 . . 124.8(2)
C02 C01 C05 . . 107.8(2)
C01 C011 H011a . . 110(2)
C01 C011 H011b . . 112.4(16)
C01 C011 H011c . . 114(3)
H011a C011 H011b . . 102(3)
H011a C011 H011c . . 110(3)
H011b C011 H011c . . 108(3)
Ru C02 C01 . . 69.11(13)
Ru C02 C021 . . 132.22(18)
Ru C02 C03 . . 71.44(13)
Fe C02 C01 . . 69.11(13)
Fe C02 C021 . . 132.22(18)
Fe C02 C03 . . 71.44(13)
C01 C02 C021 . . 125.4(2)
C01 C02 C03 . . 108.5(2)
C021 C02 C03 . . 125.5(2)
C02 C021 H021a . . 111(3)
C02 C021 H021b . . 110(2)
C02 C021 H021c . . 111(2)
H021a C021 H021b . . 109(4)
H021a C021 H021c . . 107(4)
H021b C021 H021c . . 109(3)
Ru C03 C02 . . 71.12(13)
Ru C03 C031 . . 133.14(18)
Ru C03 C04 . . 69.47(13)
Fe C03 C02 . . 71.12(13)
Fe C03 C031 . . 133.14(18)
Fe C03 C04 . . 69.47(13)
C02 C03 C031 . . 126.8(2)
C02 C03 C04 . . 107.5(2)
C031 C03 C04 . . 124.8(2)
C03 C031 H031a . . 107.0(18)
C03 C031 H031b . . 111(2)
C03 C031 H031c . . 112(3)
H031a C031 H031b . . 115(3)
H031a C031 H031c . . 103(3)
H031b C031 H031c . . 109(3)
Ru C04 C03 . . 72.44(13)
Ru C04 C041 . . 128.75(18)
Ru C04 C05 . . 71.06(13)
Fe C04 C03 . . 72.44(13)
Fe C04 C041 . . 128.75(18)
Fe C04 C05 . . 71.06(13)
C03 C04 C041 . . 126.2(2)
C03 C04 C05 . . 108.2(2)
C041 C04 C05 . . 125.1(2)
C04 C041 H041a . . 109(3)
C04 C041 H041b . . 112(2)
C04 C041 H041c . . 110(2)
H041a C041 H041b . . 111(4)
H041a C041 H041c . . 112(4)
H041b C041 H041c . . 101(3)
Ru C05 C01 . . 70.11(13)
Ru C05 C04 . . 70.99(13)
Ru C05 C051 . . 128.61(19)
Fe C05 C01 . . 70.11(13)
Fe C05 C04 . . 70.99(13)
Fe C05 C051 . . 128.61(19)
C01 C05 C04 . . 107.9(2)
C01 C05 C051 . . 126.2(2)
C04 C05 C051 . . 125.6(2)
C05 C051 H051a . . 112(2)
C05 C051 H051b . . 110(2)
C05 C051 H051c . . 112(2)
H051a C051 H051b . . 104(3)
H051a C051 H051c . . 107(3)
H051b C051 H051c . . 110(3)
F1 P F2 . . 92.82(14)
F1 P F3 . . 88.05(17)
F1 P F1 . '3 667' 180.0000
F1 P F2 . '3 667' 87.19(14)
F1 P F3 . '3 667' 91.96(17)
F2 P F3 . . 87.1(2)
F2 P F1 . '3 667' 87.19(14)
F2 P F2 . '3 667' 180.0000
F2 P F3 . '3 667' 92.9(2)
F3 P F1 . '3 667' 91.95(17)
F3 P F2 . '3 667' 92.9(2)
F3 P F3 . '3 667' 180.0000
F1 P F2 '3 667' '3 667' 92.80(14)
F1 P F3 '3 667' '3 667' 88.04(17)
F2 P F3 '3 667' '3 667' 87.1(2)

loop_
_geom_bond_atom_site_label_1
_geom_bond_atom_site_label_2
_geom_bond_site_symmetry_2
_geom_bond_distance
Ru P1 . 2.2360(6)
Ru P2 . 2.2680(6)
Ru C1 . 1.886(2)
Ru C01 . 2.172(2)
Ru C02 . 2.223(2)
Ru C03 . 2.227(2)
Ru C04 . 2.188(2)
Ru C05 . 2.189(2)
Fe P1 . 2.2360(6)
Fe P2 . 2.2680(6)
Fe C1 . 1.886(2)
Fe C01 . 2.172(2)
Fe C02 . 2.223(2)
Fe C03 . 2.227(2)
Fe C04 . 2.188(2)
Fe C05 . 2.189(2)
P1 C111 . 1.835(2)
P1 C121 . 1.822(2)
P1 C10 . 1.838(2)
C111 C112 . 1.400(3)
C111 C116 . 1.386(3)
C112 C113 . 1.388(4)
C112 H112 . .86(2)
C113 C114 . 1.379(4)
C113 H113 . .86(4)
C114 C115 . 1.377(4)
C114 H114 . .90(4)
C115 C116 . 1.392(4)
C115 H115 . .87(3)
C116 H116 . .88(3)
C121 C122 . 1.389(4)
C121 C126 . 1.394(3)
C122 C123 . 1.391(4)
C122 H122 . .91(3)
C123 C124 . 1.381(4)
C123 H123 . .95(3)
C124 C125 . 1.376(4)
C124 H124 . .88(3)
C125 C126 . 1.385(4)
C125 H125 . .97(3)
C126 H126 . .93(3)
C10 C20 . 1.521(3)
C10 H10a . .90(3)
C10 H10b . 1.00(3)
C20 P2 . 1.860(2)
C20 H20a . 1.00(3)
C20 H20b . .90(3)
P2 C211 . 1.837(2)
P2 C221 . 1.839(2)
C211 C212 . 1.395(3)
C211 C216 . 1.397(3)
C212 C213 . 1.387(4)
C212 H212 . .95(3)
C213 C214 . 1.379(4)
C213 H213 . .93(3)
C214 C215 . 1.380(4)
C214 H214 . .98(3)
C215 C216 . 1.385(4)
C215 H215 . .96(3)
C216 H216 . .96(3)
C221 C222 . 1.378(4)
C221 C226 . 1.395(3)
C222 C223 . 1.392(4)
C222 H222 . .97(3)
C223 C224 . 1.384(5)
C223 H223 . .87(4)
C224 C225 . 1.367(4)
C224 H224 . .81(3)
C225 C226 . 1.383(4)
C225 H225 . 1.00(3)
C226 H226 . .92(3)
C1 C2 . 1.240(3)
C2 C2 '3 666' 1.349(3)
C01 C011 . 1.506(4)
C01 C02 . 1.427(4)
C01 C05 . 1.437(3)
C011 H011a . .97(4)
C011 H011b . 1.03(3)
C011 H011c . .87(4)
C02 C021 . 1.495(4)
C02 C03 . 1.428(3)
C021 H021a . .88(5)
C021 H021b . .86(3)
C021 H021c . .98(4)
C03 C031 . 1.491(4)
C03 C04 . 1.441(3)
C031 H031a . .98(3)
C031 H031b . .95(3)
C031 H031c . .84(4)
C04 C041 . 1.497(4)
C04 C05 . 1.423(3)
C041 H041a . .86(5)
C041 H041b . 1.00(4)
C041 H041c . 1.05(4)
C05 C051 . 1.495(4)
C051 H051a . 1.02(4)
C051 H051b . .92(4)
C051 H051c . .92(3)
P F1 . 1.593(2)
P F2 . 1.561(3)
P F3 . 1.545(3)
P F1 '3 667' 1.594(2)
P F2 '3 667' 1.561(3)
P F3 '3 667' 1.545(3)
